data_7062935
loop_
_publ_author_name
'Jana, Narayan Ch.'
'Brand\~ao, Paula'
'Gomila, Rosa M.'
'Frontera, Antonio'
'Panja, Anangamohan'

_publ_section_title
;
 Insight into the conformational selectivity of cobalt(iii) complexes with
 a tetradentate salen-type Schiff base ligand and their biorelevant
 catalysis: a combined experimental and theoretical study
;
_journal_issue 6
_journal_name_full 'New Journal of Chemistry'
_journal_page_first 2389
_journal_page_last 2402
_journal_paper_doi 10.1039/D3NJ04609E
_journal_volume 48
_journal_year 2024
_chemical_formula_moiety '3(C32 H36 Co N4 O4), 4.5(H2 O), 3(Cl O4), 1.5(C6 H7 N)'
_chemical_formula_sum 'C105 H127.5 Cl3 Co3 N13.5 O28.5'
_chemical_formula_weight 2317.84
_space_group_crystal_system trigonal
_space_group_IT_number 148
_space_group_name_Hall '-R 3'
_space_group_name_H-M_alt 'R -3 :H'
_atom_sites_solution_hydrogens mixed
_audit_creation_date 2023-12-20
_audit_creation_method
;
Olex2 1.5-alpha
(compiled 2023.11.24 svn.r209d9fb2 for OlexSys, GUI svn.r6869)
;
_audit_update_record
;
2023-12-20 deposited with the CCDC.	2023-12-28 downloaded from the CCDC.
;
_cell_angle_alpha 90
_cell_angle_beta 90
_cell_angle_gamma 120
_cell_formula_units_Z 6
_cell_length_a 38.549(4)
_cell_length_b 38.549(4)
_cell_length_c 14.2490(14)
_cell_measurement_reflns_used 534
_cell_measurement_temperature 298(2)
_cell_measurement_theta_max 25.22
_cell_measurement_theta_min 2.99
_cell_volume 18338(3)
_computing_cell_refinement 'Bruker Smart'
_computing_data_collection 'Bruker Smart'
_computing_data_reduction 'Bruker Saint'
_computing_molecular_graphics 'Olex2 1.5-alpha (Dolomanov et al., 2009)'
_computing_publication_material 'Olex2 1.5-alpha (Dolomanov et al., 2009)'
_computing_structure_refinement 'SHELXL 2018/3 (Sheldrick, 2015)'
_computing_structure_solution 'SHELXT 2014/5 (Sheldrick, 2014)'
_diffrn_ambient_temperature 298(2)
_diffrn_measured_fraction_theta_full 0.992
_diffrn_measured_fraction_theta_max 0.991
_diffrn_measurement_device_type CCD
_diffrn_measurement_method 'omega and phi scans'
_diffrn_radiation_type MoK\a
_diffrn_radiation_wavelength 0.71073
_diffrn_reflns_av_R_equivalents 0.0359
_diffrn_reflns_av_unetI/netI 0.0256
_diffrn_reflns_Laue_measured_fraction_full 0.992
_diffrn_reflns_Laue_measured_fraction_max 0.991
_diffrn_reflns_limit_h_max 46
_diffrn_reflns_limit_h_min -46
_diffrn_reflns_limit_k_max 46
_diffrn_reflns_limit_k_min -46
_diffrn_reflns_limit_l_max 17
_diffrn_reflns_limit_l_min -17
_diffrn_reflns_number 50790
_diffrn_reflns_point_group_measured_fraction_full 0.992
_diffrn_reflns_point_group_measured_fraction_max 0.991
_diffrn_reflns_theta_full 25.242
_diffrn_reflns_theta_max 25.431
_diffrn_reflns_theta_min 2.113
_exptl_absorpt_coefficient_mu 0.541
_exptl_absorpt_correction_T_max 0.7461
_exptl_absorpt_correction_T_min 0.5760
_exptl_absorpt_correction_type multi-scan
_exptl_absorpt_process_details SADABS-2016-2
_exptl_crystal_colour brown
_exptl_crystal_colour_primary brown
_exptl_crystal_density_diffrn 1.259
_exptl_crystal_description block
_exptl_crystal_F_000 7272
_exptl_crystal_size_max 0.34
_exptl_crystal_size_mid 0.18
_exptl_crystal_size_min 0.12
_refine_diff_density_max 0.587
_refine_diff_density_min -0.396
_refine_diff_density_rms 0.069
_refine_ls_extinction_method none
_refine_ls_goodness_of_fit_ref 1.043
_refine_ls_hydrogen_treatment constr
_refine_ls_matrix_type full
_refine_ls_number_parameters 541
_refine_ls_number_reflns 7473
_refine_ls_number_restraints 130
_refine_ls_restrained_S_all 1.046
_refine_ls_R_factor_all 0.0665
_refine_ls_R_factor_gt 0.0554
_refine_ls_shift/su_max 0.003
_refine_ls_shift/su_mean 0.000
_refine_ls_structure_factor_coef Fsqd
_refine_ls_weighting_details 'w=1/[\s^2^(Fo^2^)+(0.1272P)^2^+16.7879P] where P=(Fo^2^+2Fc^2^)/3'
_refine_ls_weighting_scheme calc
_refine_ls_wR_factor_gt 0.1725
_refine_ls_wR_factor_ref 0.1863
_reflns_Friedel_coverage 0.000
_reflns_number_gt 6111
_reflns_number_total 7473
_reflns_threshold_expression 'I > 2\s(I)'
_cod_data_source_file d3nj04609e2.cif
_cod_data_source_block complex-4
_cod_depositor_comments 'Adding full bibliography for 7062933--7062938.cif.'
_cod_original_cell_volume 18338(4)
_cod_original_sg_symbol_H-M 'R -3'
_cod_original_formula_sum 'C105 H127.50 Cl3 Co3 N13.50 O28.50'
_cod_database_code 7062935
_shelx_shelxl_version_number 2018/3
_shelx_space_group_comment
;
The symmetry employed for this shelxl refinement is uniquely defined
by the following loop, which should always be used as a source of
symmetry information in preference to the above space-group names.
They are only intended as comments.
;
_olex2_refinement_description
;
1. Fixed Uiso
 At 1.2 times of:
  All C(H) groups, All C(H,H) groups
 At 1.5 times of:
  All C(H,H,H) groups, All O(H) groups, All O(H,H,H) groups
2. Uiso/Uaniso restraints and constraints
O10A \\sim O10B \\sim O7A \\sim O7B \\sim O8A \\sim Cl1 \\sim O9A \\sim O8B
\\sim O9B: within 1.7A with sigma of 0.04 and sigma for terminal atoms of 0.08
within 1.7A
3. Rigid body (RIGU) restrains
 O7B, O7A, O10B, O10A, O8A, Cl1, O9B, O9A, O8B
 with sigma for 1-2 distances of 0.004 and sigma for 1-3 distances of 0.004
4. Others
 Fixed Sof: O7A(0.7) O9A(0.7) O10A(0.7) O8A(0.7) N5(0.5) C35(0.5) C36(0.5)
 H36(0.5) C37(0.5) H37(0.5) C34(0.5) H34(0.5) C33(0.5) H33(0.5) C38(0.5)
 H38A(0.5) H38B(0.5) H38C(0.5) O6(0.5) O7B(0.3) O10B(0.3) O8B(0.3) O9B(0.3)
 H6D(0.5) H6E(0.5)
 Fixed X: H6D(0.71476) H6E(0.7201) H5B(0.728291)
 Fixed Y: H6D(0.42575) H6E(0.39733) H5B(0.472049)
 Fixed Z: H6D(0.75113) H6E(0.79604) H5B(0.5734)
5.a Free rotating group:
 O5(H5A)
5.b Secondary CH2 refined with riding coordinates:
 C10(H10A,H10B), C11(H11A,H11B)
5.c Me refined with riding coordinates:
 C38(H38A,H38B,H38C)
5.d Aromatic/amide H refined with riding coordinates:
 C24(H24), C4(H4), C22(H22), C7(H7), C25(H25), C9(H9), C14(H14), C31(H31),
 C27(H27), C21(H21), C30(H30), C12(H12), C17(H17), C28(H28), C36(H36), C37(H37),
  C34(H34), C33(H33)
5.e Idealised Me refined as rotating group:
 C16(H16A,H16B,H16C), C32(H32A,H32B,H32C), C6(H6A,H6B,H6C), C3(H3A,H3B,H3C),
 C26(H26A,H26B,H26C), C19(H19A,H19B,H19C)
;
_olex2_submission_special_instructions 'No special instructions were received'

loop_
_space_group_symop_operation_xyz
'x, y, z'
'-y, x-y, z'
'-x+y, -x, z'
'x+2/3, y+1/3, z+1/3'
'-y+2/3, x-y+1/3, z+1/3'
'-x+y+2/3, -x+1/3, z+1/3'
'x+1/3, y+2/3, z+2/3'
'-y+1/3, x-y+2/3, z+2/3'
'-x+y+1/3, -x+2/3, z+2/3'
'-x, -y, -z'
'y, -x+y, -z'
'x-y, x, -z'
'-x+2/3, -y+1/3, -z+1/3'
'y+2/3, -x+y+1/3, -z+1/3'
'x-y+2/3, x+1/3, -z+1/3'
'-x+1/3, -y+2/3, -z+2/3'
'y+1/3, -x+y+2/3, -z+2/3'
'x-y+1/3, x+2/3, -z+2/3'

loop_
_atom_site_label
_atom_site_type_symbol
_atom_site_fract_x
_atom_site_fract_y
_atom_site_fract_z
_atom_site_U_iso_or_equiv
_atom_site_adp_type
_atom_site_occupancy
_atom_site_site_symmetry_order
_atom_site_calc_flag
_atom_site_refinement_flags_posn
_atom_site_refinement_flags_adp
_atom_site_refinement_flags_occupancy
_atom_site_disorder_assembly
_atom_site_disorder_group
Co1 Co 0.79499(2) 0.54821(2) 0.41209(2) 0.04421(16) Uani 1 1 d . . . . .
O1 O 0.74657(5) 0.52599(6) 0.48139(14) 0.0525(5) Uani 1 1 d . . . . .
O2 O 0.80910(5) 0.51507(5) 0.48171(14) 0.0508(4) Uani 1 1 d . . . . .
O4 O 0.82116(7) 0.47783(8) 0.61967(19) 0.0794(7) Uani 1 1 d . . . . .
N4 N 0.82101(6) 0.58932(7) 0.50939(16) 0.0481(5) Uani 1 1 d . . . . .
N3 N 0.76861(7) 0.50539(7) 0.31879(17) 0.0506(5) Uani 1 1 d . . . . .
N1 N 0.78323(7) 0.58230(7) 0.34091(16) 0.0508(5) Uani 1 1 d . . . . .
O3 O 0.69237(7) 0.49729(8) 0.61271(19) 0.0792(7) Uani 1 1 d . . . . .
O5 O 0.73890(10) 0.45797(12) 0.6078(4) 0.1423(16) Uani 1 1 d G . . . .
H5A H 0.764262 0.471850 0.605867 0.213 Uiso 1 1 d G U . . .
C8 C 0.87969(8) 0.55290(9) 0.4455(2) 0.0534(7) Uani 1 1 d . . . . .
C13 C 0.73131(8) 0.57790(9) 0.4428(2) 0.0535(7) Uani 1 1 d . . . . .
N2 N 0.84256(7) 0.57101(7) 0.34056(16) 0.0483(5) Uani 1 1 d . . . . .
C29 C 0.86391(10) 0.64431(11) 0.6509(2) 0.0693(9) Uani 1 1 d . . . . .
C23 C 0.72941(11) 0.44073(10) 0.1950(3) 0.0718(9) Uani 1 1 d . . . . .
C24 C 0.76760(10) 0.45294(10) 0.2276(3) 0.0724(9) Uani 1 1 d . . . . .
H24 H 0.780797 0.439460 0.208843 0.087 Uiso 1 1 calc R U . . .
C4 C 0.89286(11) 0.51358(12) 0.5917(3) 0.0778(10) Uani 1 1 d . . . . .
H4 H 0.897175 0.500137 0.640475 0.093 Uiso 1 1 calc R U . . .
C5 C 0.92557(10) 0.54191(12) 0.5400(3) 0.0778(10) Uani 1 1 d . . . . .
C22 C 0.71162(10) 0.46234(11) 0.2260(3) 0.0733(9) Uani 1 1 d . . . . .
H22 H 0.686017 0.455446 0.205882 0.088 Uiso 1 1 calc R U . . .
C7 C 0.91882(9) 0.56086(10) 0.4684(3) 0.0662(8) Uani 1 1 d . . . . .
H7 H 0.940432 0.579618 0.433320 0.079 Uiso 1 1 calc R U . . .
C18 C 0.69641(9) 0.53009(10) 0.5660(2) 0.0612(8) Uani 1 1 d . . . . .
C1 C 0.84664(8) 0.52477(8) 0.49794(19) 0.0492(6) Uani 1 1 d . . . . .
C25 C 0.78601(9) 0.48492(10) 0.2876(2) 0.0632(8) Uani 1 1 d . . . . .
H25 H 0.811863 0.492814 0.307780 0.076 Uiso 1 1 calc R U . . .
C15 C 0.68034(9) 0.58212(11) 0.5339(3) 0.0676(9) Uani 1 1 d . . . . .
C2 C 0.85437(9) 0.50505(10) 0.5725(2) 0.0627(8) Uani 1 1 d . . . . .
C9 C 0.87489(8) 0.57228(9) 0.3657(2) 0.0533(7) Uani 1 1 d . . . . .
H9 H 0.897381 0.587208 0.328465 0.064 Uiso 1 1 calc R U . . .
C14 C 0.70807(9) 0.59632(10) 0.4644(2) 0.0628(8) Uani 1 1 d . . . . .
H14 H 0.712038 0.618534 0.430045 0.075 Uiso 1 1 calc R U . . .
C10 C 0.84038(10) 0.58893(12) 0.2515(2) 0.0686(8) Uani 1 1 d . . . . .
H10A H 0.835148 0.570246 0.200533 0.082 Uiso 1 1 calc R U . . .
H10B H 0.865767 0.613005 0.239281 0.082 Uiso 1 1 calc R U . . .
C31 C 0.81614(9) 0.57861(9) 0.6000(2) 0.0576(7) Uani 1 1 d . . . . .
H31 H 0.798123 0.552101 0.615358 0.069 Uiso 1 1 calc R U . . .
C27 C 0.84615(9) 0.62794(9) 0.4895(2) 0.0579(7) Uani 1 1 d . . . . .
H27 H 0.849111 0.636253 0.427334 0.069 Uiso 1 1 calc R U . . .
C21 C 0.73204(9) 0.49398(9) 0.2866(2) 0.0637(8) Uani 1 1 d . . . . .
H21 H 0.719627 0.508131 0.306154 0.076 Uiso 1 1 calc R U . . .
C30 C 0.83638(11) 0.60480(11) 0.6705(2) 0.0696(8) Uani 1 1 d . . . . .
H30 H 0.831641 0.596039 0.732495 0.083 Uiso 1 1 calc R U . . .
C20 C 0.72640(8) 0.54490(8) 0.4946(2) 0.0513(6) Uani 1 1 d . . . . .
C12 C 0.75841(9) 0.59362(9) 0.3649(2) 0.0552(7) Uani 1 1 d . . . . .
H12 H 0.757925 0.613549 0.329128 0.066 Uiso 1 1 calc R U . . .
C11 C 0.80751(12) 0.59910(13) 0.2561(2) 0.0758(10) Uani 1 1 d . . . . .
H11A H 0.819133 0.627973 0.256125 0.091 Uiso 1 1 calc R U . . .
H11B H 0.790564 0.588527 0.201111 0.091 Uiso 1 1 calc R U . . .
C17 C 0.67439(10) 0.54838(11) 0.5848(3) 0.0695(9) Uani 1 1 d . . . . .
H17 H 0.655207 0.538240 0.632107 0.083 Uiso 1 1 calc R U . . .
C16 C 0.65677(13) 0.60287(14) 0.5600(4) 0.0951(13) Uani 1 1 d . . . . .
H16A H 0.660014 0.621647 0.511764 0.143 Uiso 1 1 calc R U . . .
H16B H 0.666561 0.616786 0.618463 0.143 Uiso 1 1 calc R U . . .
H16C H 0.628904 0.583222 0.566202 0.143 Uiso 1 1 calc R U . . .
C28 C 0.86770(10) 0.65571(10) 0.5573(3) 0.0686(8) Uani 1 1 d . . . . .
H28 H 0.884900 0.682248 0.540588 0.082 Uiso 1 1 calc R U . . .
C32 C 0.88856(13) 0.67377(14) 0.7260(3) 0.0966(13) Uani 1 1 d . . . . .
H32A H 0.871431 0.672229 0.776644 0.145 Uiso 1 1 calc R U . . .
H32B H 0.901757 0.700361 0.700321 0.145 Uiso 1 1 calc R U . . .
H32C H 0.908231 0.667543 0.748899 0.145 Uiso 1 1 calc R U . . .
C6 C 0.96762(12) 0.55080(16) 0.5655(4) 0.1070(16) Uani 1 1 d . . . . .
H6A H 0.977561 0.569383 0.616935 0.160 Uiso 1 1 calc R U . . .
H6B H 0.984976 0.562225 0.512348 0.160 Uiso 1 1 calc R U . . .
H6C H 0.966807 0.526401 0.583476 0.160 Uiso 1 1 calc R U . . .
C3 C 0.82611(16) 0.45487(18) 0.6923(4) 0.124(2) Uani 1 1 d . . . . .
H3A H 0.838393 0.440602 0.666607 0.186 Uiso 1 1 calc R U . . .
H3B H 0.800405 0.436126 0.717989 0.186 Uiso 1 1 calc R U . . .
H3C H 0.842843 0.472529 0.741028 0.186 Uiso 1 1 calc R U . . .
C26 C 0.70774(16) 0.40550(15) 0.1299(5) 0.123(2) Uani 1 1 d . . . . .
H26A H 0.713461 0.414540 0.066009 0.185 Uiso 1 1 calc R U . . .
H26B H 0.679422 0.392943 0.140780 0.185 Uiso 1 1 calc R U . . .
H26C H 0.716516 0.386555 0.141363 0.185 Uiso 1 1 calc R U . . .
C19 C 0.66248(16) 0.48011(17) 0.6840(4) 0.122(2) Uani 1 1 d . . . . .
H19A H 0.669813 0.498400 0.735777 0.183 Uiso 1 1 calc R U . . .
H19B H 0.660342 0.455470 0.705207 0.183 Uiso 1 1 calc R U . . .
H19C H 0.637188 0.474893 0.659078 0.183 Uiso 1 1 calc R U . . .
Cl1 Cl 0.94526(4) 0.44453(3) 0.69055(8) 0.1023(4) Uani 1 1 d . U . . .
O7A O 0.9086(3) 0.4303(4) 0.6419(8) 0.150(4) Uani 0.7 1 d . U P A 1
O9A O 0.9573(4) 0.4780(3) 0.7412(8) 0.196(6) Uani 0.7 1 d . U P A 1
O10A O 0.9484(5) 0.4164(4) 0.7360(10) 0.264(8) Uani 0.7 1 d . U P A 1
O8A O 0.9729(2) 0.4552(4) 0.6159(6) 0.198(4) Uani 0.7 1 d . U P A 1
N5 N 0.9665(2) 0.6565(3) 0.3699(8) 0.113(3) Uani 0.5 1 d . . P . .
C35 C 0.9941(3) 0.7352(3) 0.4342(7) 0.100(3) Uani 0.5 1 d . . P . .
C36 C 1.0059(3) 0.7279(3) 0.3512(8) 0.102(3) Uani 0.5 1 d . . P . .
H36 H 1.023579 0.748922 0.313180 0.122 Uiso 0.5 1 calc R U P . .
C37 C 0.9909(3) 0.6877(3) 0.3226(8) 0.106(3) Uani 0.5 1 d . . P . .
H37 H 0.999468 0.683563 0.264807 0.127 Uiso 0.5 1 calc R U P . .
C34 C 0.9673(3) 0.7007(4) 0.4834(9) 0.114(3) Uani 0.5 1 d . . P . .
H34 H 0.958024 0.703593 0.541505 0.137 Uiso 0.5 1 calc R U P . .
C33 C 0.9547(4) 0.6648(4) 0.4519(10) 0.125(4) Uani 0.5 1 d . . P . .
H33 H 0.936359 0.643419 0.488140 0.150 Uiso 0.5 1 calc R U P . .
C38 C 1.0051(4) 0.7762(4) 0.4691(10) 0.145(5) Uani 0.5 1 d . . P . .
H38A H 0.993316 0.774030 0.529762 0.218 Uiso 0.5 1 calc R U P . .
H38B H 1.033684 0.792387 0.473776 0.218 Uiso 0.5 1 calc R U P . .
H38C H 0.995239 0.788467 0.426056 0.218 Uiso 0.5 1 calc R U P . .
O6 O 0.7140(3) 0.4173(3) 0.8051(8) 0.162(4) Uani 0.5 1 d . . P . .
O7B O 0.9208(8) 0.4379(10) 0.6199(13) 0.169(11) Uani 0.3 1 d . U P A 2
O10B O 0.9236(7) 0.4099(5) 0.7477(13) 0.157(9) Uani 0.3 1 d . U P A 2
O8B O 0.9797(5) 0.4724(8) 0.694(2) 0.226(11) Uani 0.3 1 d . U P A 2
O9B O 0.9314(7) 0.4675(8) 0.7631(15) 0.156(8) Uani 0.3 1 d . U P A 2
H6D H 0.714760 0.425750 0.751130 0.233 Uiso 0.5 1 d . U P . .
H6E H 0.720100 0.397330 0.796040 0.233 Uiso 0.5 1 d . U P . .
H5B H 0.728291 0.472049 0.573400 0.233 Uiso 1 1 d . U . . .

loop_
_atom_site_aniso_label
_atom_site_aniso_U_11
_atom_site_aniso_U_22
_atom_site_aniso_U_33
_atom_site_aniso_U_23
_atom_site_aniso_U_13
_atom_site_aniso_U_12
Co1 0.0387(2) 0.0430(2) 0.0503(3) -0.00347(14) 0.00040(14) 0.01990(16)
O1 0.0418(10) 0.0499(10) 0.0657(12) -0.0014(9) 0.0063(8) 0.0228(8)
O2 0.0391(9) 0.0479(10) 0.0631(11) 0.0010(8) 0.0012(8) 0.0202(8)
O4 0.0644(14) 0.0829(16) 0.0872(17) 0.0294(13) 0.0044(12) 0.0341(13)
N4 0.0434(11) 0.0489(12) 0.0514(12) -0.0040(10) -0.0005(9) 0.0225(10)
N3 0.0428(12) 0.0490(12) 0.0616(14) -0.0072(10) -0.0025(10) 0.0242(10)
N1 0.0533(13) 0.0513(12) 0.0509(13) -0.0033(10) -0.0032(10) 0.0285(11)
O3 0.0653(14) 0.0814(16) 0.0930(17) 0.0158(14) 0.0283(13) 0.0383(13)
O5 0.081(2) 0.111(3) 0.240(5) 0.054(3) 0.035(3) 0.052(2)
C8 0.0432(14) 0.0596(16) 0.0587(16) -0.0078(13) 0.0000(12) 0.0266(13)
C13 0.0483(15) 0.0566(16) 0.0597(16) -0.0173(13) -0.0112(12) 0.0294(13)
N2 0.0453(12) 0.0463(12) 0.0501(12) -0.0011(10) 0.0029(10) 0.0206(10)
C29 0.0616(19) 0.075(2) 0.068(2) -0.0226(17) -0.0132(16) 0.0320(17)
C23 0.068(2) 0.0610(19) 0.086(2) -0.0246(17) -0.0153(17) 0.0313(17)
C24 0.066(2) 0.0633(19) 0.097(3) -0.0251(18) -0.0115(18) 0.0396(17)
C4 0.066(2) 0.086(2) 0.085(2) 0.0113(19) -0.0110(18) 0.0408(19)
C5 0.0487(17) 0.087(2) 0.096(3) 0.003(2) -0.0089(17) 0.0329(17)
C22 0.0559(18) 0.072(2) 0.093(2) -0.0250(18) -0.0206(17) 0.0329(16)
C7 0.0430(15) 0.073(2) 0.079(2) -0.0022(17) 0.0001(14) 0.0267(15)
C18 0.0453(15) 0.0673(19) 0.0676(19) -0.0112(15) 0.0001(13) 0.0256(14)
C1 0.0447(14) 0.0492(14) 0.0563(15) -0.0073(12) -0.0036(12) 0.0253(12)
C25 0.0533(16) 0.0650(19) 0.080(2) -0.0143(16) -0.0075(15) 0.0362(15)
C15 0.0499(16) 0.078(2) 0.083(2) -0.0315(18) -0.0128(15) 0.0385(16)
C2 0.0543(17) 0.0624(18) 0.072(2) 0.0046(15) -0.0017(14) 0.0295(15)
C9 0.0412(14) 0.0545(16) 0.0604(16) -0.0039(13) 0.0072(12) 0.0212(12)
C14 0.0571(17) 0.0686(19) 0.0725(19) -0.0237(15) -0.0186(15) 0.0388(16)
C10 0.068(2) 0.082(2) 0.0615(18) 0.0179(16) 0.0125(15) 0.0413(18)
C31 0.0552(16) 0.0595(17) 0.0535(16) -0.0019(13) 0.0014(13) 0.0252(14)
C27 0.0599(17) 0.0483(15) 0.0588(17) -0.0039(13) -0.0032(13) 0.0220(14)
C21 0.0497(16) 0.0608(18) 0.086(2) -0.0209(16) -0.0091(15) 0.0315(14)
C30 0.072(2) 0.080(2) 0.0543(17) -0.0061(15) -0.0051(15) 0.0357(18)
C20 0.0384(13) 0.0530(15) 0.0599(16) -0.0175(13) -0.0074(12) 0.0210(12)
C12 0.0575(16) 0.0532(15) 0.0610(17) -0.0089(13) -0.0107(13) 0.0322(14)
C11 0.087(2) 0.099(3) 0.0597(19) 0.0221(18) 0.0151(17) 0.061(2)
C17 0.0499(17) 0.086(2) 0.075(2) -0.0199(18) 0.0011(15) 0.0360(17)
C16 0.084(3) 0.113(3) 0.116(3) -0.034(3) -0.008(2) 0.070(3)
C28 0.0645(19) 0.0516(17) 0.078(2) -0.0115(15) -0.0085(16) 0.0204(15)
C32 0.091(3) 0.098(3) 0.087(3) -0.036(2) -0.029(2) 0.037(2)
C6 0.060(2) 0.121(4) 0.139(4) 0.013(3) -0.018(2) 0.045(2)
C3 0.096(3) 0.134(4) 0.131(4) 0.073(4) 0.011(3) 0.050(3)
C26 0.103(3) 0.099(3) 0.170(5) -0.077(4) -0.049(4) 0.053(3)
C19 0.112(4) 0.132(4) 0.138(4) 0.050(4) 0.069(3) 0.072(3)
Cl1 0.1227(10) 0.0829(7) 0.0700(6) -0.0067(5) -0.0266(6) 0.0280(7)
O7A 0.099(4) 0.147(7) 0.151(9) -0.031(6) -0.006(4) 0.022(4)
O9A 0.250(16) 0.127(6) 0.134(8) -0.065(6) -0.018(8) 0.037(9)
O10A 0.45(2) 0.202(11) 0.191(10) 0.013(8) -0.112(12) 0.201(14)
O8A 0.103(4) 0.290(11) 0.131(5) -0.012(6) 0.022(4) 0.044(6)
N5 0.078(5) 0.104(6) 0.149(8) 0.023(6) 0.007(5) 0.038(5)
C35 0.080(5) 0.108(7) 0.098(6) -0.005(5) -0.023(5) 0.037(5)
C36 0.071(5) 0.104(7) 0.113(7) 0.008(6) -0.025(5) 0.030(5)
C37 0.085(6) 0.116(8) 0.108(7) -0.010(6) -0.021(5) 0.044(6)
C34 0.082(6) 0.118(8) 0.125(8) 0.013(7) 0.007(6) 0.036(6)
C33 0.119(9) 0.089(7) 0.141(10) 0.020(7) 0.024(8) 0.033(6)
C38 0.153(11) 0.115(9) 0.137(10) -0.042(7) -0.030(9) 0.043(8)
O6 0.132(7) 0.141(7) 0.230(11) 0.043(7) 0.034(7) 0.082(6)
O7B 0.20(2) 0.20(2) 0.053(7) -0.014(8) -0.065(12) 0.061(18)
O10B 0.195(17) 0.082(7) 0.079(8) 0.009(6) -0.019(9) -0.017(9)
O8B 0.087(9) 0.200(18) 0.25(3) -0.058(17) -0.006(11) -0.037(10)
O9B 0.20(2) 0.161(16) 0.085(10) -0.031(10) -0.018(11) 0.074(17)

loop_
_atom_type_symbol
_atom_type_description
_atom_type_scat_dispersion_real
_atom_type_scat_dispersion_imag
_atom_type_scat_source
C C 0.0033 0.0016 'International Tables Vol C Tables 4.2.6.8 and 6.1.1.4'
H H 0.0000 0.0000 'International Tables Vol C Tables 4.2.6.8 and 6.1.1.4'
Cl Cl 0.1484 0.1585 'International Tables Vol C Tables 4.2.6.8 and 6.1.1.4'
Co Co 0.3494 0.9721 'International Tables Vol C Tables 4.2.6.8 and 6.1.1.4'
N N 0.0061 0.0033 'International Tables Vol C Tables 4.2.6.8 and 6.1.1.4'
O O 0.0106 0.0060 'International Tables Vol C Tables 4.2.6.8 and 6.1.1.4'

loop_
_geom_angle_atom_site_label_1
_geom_angle_atom_site_label_2
_geom_angle_atom_site_label_3
_geom_angle
_geom_angle_site_symmetry_1
_geom_angle_site_symmetry_3
_geom_angle_publ_flag
O1 Co1 O2 88.42(8) . . ?
O1 Co1 N4 89.26(9) . . ?
O1 Co1 N3 89.64(9) . . ?
O2 Co1 N4 88.37(9) . . ?
O2 Co1 N3 89.45(9) . . ?
N3 Co1 N4 177.58(10) . . ?
N1 Co1 O1 93.98(9) . . ?
N1 Co1 O2 177.55(9) . . ?
N1 Co1 N4 91.20(10) . . ?
N1 Co1 N3 91.02(10) . . ?
N1 Co1 N2 84.32(10) . . ?
N2 Co1 O1 178.26(9) . . ?
N2 Co1 O2 93.28(9) . . ?
N2 Co1 N4 91.16(9) . . ?
N2 Co1 N3 90.02(9) . . ?
C20 O1 Co1 122.97(18) . . ?
C1 O2 Co1 122.85(17) . . ?
C2 O4 C3 117.9(3) . . ?
C31 N4 Co1 119.73(19) . . ?
C27 N4 Co1 122.8(2) . . ?
C27 N4 C31 117.3(2) . . ?
C25 N3 Co1 121.2(2) . . ?
C21 N3 Co1 121.97(19) . . ?
C21 N3 C25 116.8(3) . . ?
C12 N1 Co1 125.1(2) . . ?
C12 N1 C11 119.4(3) . . ?
C11 N1 Co1 115.35(19) . . ?
C18 O3 C19 117.9(3) . . ?
H5A O5 H5B 108.0 . . ?
C7 C8 C9 118.3(3) . . ?
C1 C8 C7 120.0(3) . . ?
C1 C8 C9 121.6(2) . . ?
C14 C13 C12 117.5(3) . . ?
C20 C13 C14 120.3(3) . . ?
C20 C13 C12 122.1(2) . . ?
C9 N2 Co1 124.8(2) . . ?
C9 N2 C10 120.7(2) . . ?
C10 N2 Co1 114.55(19) . . ?
C30 C29 C28 116.4(3) . . ?
C30 C29 C32 122.4(3) . . ?
C28 C29 C32 121.2(4) . . ?
C24 C23 C22 116.7(3) . . ?
C24 C23 C26 122.0(3) . . ?
C22 C23 C26 121.3(3) . . ?
C23 C24 H24 120.0 . . ?
C25 C24 C23 120.0(3) . . ?
C25 C24 H24 120.0 . . ?
C5 C4 H4 119.1 . . ?
C2 C4 H4 119.1 . . ?
C2 C4 C5 121.7(3) . . ?
C4 C5 C6 119.5(4) . . ?
C7 C5 C4 118.6(3) . . ?
C7 C5 C6 121.9(4) . . ?
C23 C22 H22 120.1 . . ?
C21 C22 C23 119.8(3) . . ?
C21 C22 H22 120.1 . . ?
C8 C7 H7 119.1 . . ?
C5 C7 C8 121.8(3) . . ?
C5 C7 H7 119.1 . . ?
O3 C18 C20 114.3(3) . . ?
O3 C18 C17 124.5(3) . . ?
C17 C18 C20 121.2(3) . . ?
O2 C1 C8 124.6(3) . . ?
O2 C1 C2 118.2(2) . . ?
C8 C1 C2 117.3(3) . . ?
N3 C25 C24 123.3(3) . . ?
N3 C25 H25 118.4 . . ?
C24 C25 H25 118.4 . . ?
C14 C15 C17 118.8(3) . . ?
C14 C15 C16 121.5(4) . . ?
C17 C15 C16 119.7(4) . . ?
O4 C2 C4 124.9(3) . . ?
O4 C2 C1 114.4(3) . . ?
C4 C2 C1 120.6(3) . . ?
C8 C9 H9 117.1 . . ?
N2 C9 C8 125.9(3) . . ?
N2 C9 H9 117.1 . . ?
C13 C14 H14 119.3 . . ?
C15 C14 C13 121.4(3) . . ?
C15 C14 H14 119.3 . . ?
N2 C10 H10A 109.7 . . ?
N2 C10 H10B 109.7 . . ?
N2 C10 C11 109.8(3) . . ?
H10A C10 H10B 108.2 . . ?
C11 C10 H10A 109.7 . . ?
C11 C10 H10B 109.7 . . ?
N4 C31 H31 118.5 . . ?
N4 C31 C30 122.9(3) . . ?
C30 C31 H31 118.5 . . ?
N4 C27 H27 118.7 . . ?
N4 C27 C28 122.6(3) . . ?
C28 C27 H27 118.7 . . ?
N3 C21 C22 123.4(3) . . ?
N3 C21 H21 118.3 . . ?
C22 C21 H21 118.3 . . ?
C29 C30 H30 119.7 . . ?
C31 C30 C29 120.5(3) . . ?
C31 C30 H30 119.7 . . ?
O1 C20 C13 125.3(3) . . ?
O1 C20 C18 117.7(3) . . ?
C13 C20 C18 117.0(3) . . ?
N1 C12 C13 125.0(3) . . ?
N1 C12 H12 117.5 . . ?
C13 C12 H12 117.5 . . ?
N1 C11 C10 110.9(3) . . ?
N1 C11 H11A 109.5 . . ?
N1 C11 H11B 109.5 . . ?
C10 C11 H11A 109.5 . . ?
C10 C11 H11B 109.5 . . ?
H11A C11 H11B 108.1 . . ?
C18 C17 C15 121.2(3) . . ?
C18 C17 H17 119.4 . . ?
C15 C17 H17 119.4 . . ?
C15 C16 H16A 109.5 . . ?
C15 C16 H16B 109.5 . . ?
C15 C16 H16C 109.5 . . ?
H16A C16 H16B 109.5 . . ?
H16A C16 H16C 109.5 . . ?
H16B C16 H16C 109.5 . . ?
C29 C28 H28 119.9 . . ?
C27 C28 C29 120.2(3) . . ?
C27 C28 H28 119.9 . . ?
C29 C32 H32A 109.5 . . ?
C29 C32 H32B 109.5 . . ?
C29 C32 H32C 109.5 . . ?
H32A C32 H32B 109.5 . . ?
H32A C32 H32C 109.5 . . ?
H32B C32 H32C 109.5 . . ?
C5 C6 H6A 109.5 . . ?
C5 C6 H6B 109.5 . . ?
C5 C6 H6C 109.5 . . ?
H6A C6 H6B 109.5 . . ?
H6A C6 H6C 109.5 . . ?
H6B C6 H6C 109.5 . . ?
O4 C3 H3A 109.5 . . ?
O4 C3 H3B 109.5 . . ?
O4 C3 H3C 109.5 . . ?
H3A C3 H3B 109.5 . . ?
H3A C3 H3C 109.5 . . ?
H3B C3 H3C 109.5 . . ?
C23 C26 H26A 109.5 . . ?
C23 C26 H26B 109.5 . . ?
C23 C26 H26C 109.5 . . ?
H26A C26 H26B 109.5 . . ?
H26A C26 H26C 109.5 . . ?
H26B C26 H26C 109.5 . . ?
O3 C19 H19A 109.5 . . ?
O3 C19 H19B 109.5 . . ?
O3 C19 H19C 109.5 . . ?
H19A C19 H19B 109.5 . . ?
H19A C19 H19C 109.5 . . ?
H19B C19 H19C 109.5 . . ?
O9A Cl1 O7A 115.7(10) . . ?
O9A Cl1 O8A 106.2(7) . . ?
O10A Cl1 O7A 113.9(9) . . ?
O10A Cl1 O9A 113.4(9) . . ?
O10A Cl1 O8A 104.1(9) . . ?
O8A Cl1 O7A 101.8(6) . . ?
O7B Cl1 O10B 103.3(15) . . ?
O7B Cl1 O9B 101.3(19) . . ?
O10B Cl1 O9B 87.0(14) . . ?
O8B Cl1 O7B 124(2) . . ?
O8B Cl1 O10B 132.3(18) . . ?
O8B Cl1 O9B 90.4(17) . . ?
C37 N5 C33 114.0(11) . . ?
C36 C35 C34 114.0(11) . . ?
C36 C35 C38 124.4(11) . . ?
C34 C35 C38 121.4(11) . . ?
C35 C36 H36 120.4 . . ?
C35 C36 C37 119.2(10) . . ?
C37 C36 H36 120.4 . . ?
N5 C37 C36 125.4(11) . . ?
N5 C37 H37 117.3 . . ?
C36 C37 H37 117.3 . . ?
C35 C34 H34 118.5 . . ?
C33 C34 C35 123.0(12) . . ?
C33 C34 H34 118.5 . . ?
N5 C33 H33 117.8 . . ?
C34 C33 N5 124.3(11) . . ?
C34 C33 H33 117.8 . . ?
C35 C38 H38A 109.5 . . ?
C35 C38 H38B 109.5 . . ?
C35 C38 H38C 109.5 . . ?
H38A C38 H38B 109.5 . . ?
H38A C38 H38C 109.5 . . ?
H38B C38 H38C 109.5 . . ?
H6D O6 H6E 102.9(11) . . ?

loop_
_geom_bond_atom_site_label_1
_geom_bond_atom_site_label_2
_geom_bond_distance
_geom_bond_site_symmetry_2
_geom_bond_publ_flag
Co1 O1 1.8960(19) . ?
Co1 O2 1.8991(19) . ?
Co1 N4 1.962(2) . ?
Co1 N3 1.962(2) . ?
Co1 N1 1.886(2) . ?
Co1 N2 1.887(2) . ?
O1 C20 1.318(3) . ?
O2 C1 1.321(3) . ?
O4 C2 1.359(4) . ?
O4 C3 1.436(5) . ?
N4 C31 1.340(4) . ?
N4 C27 1.339(4) . ?
N3 C25 1.341(4) . ?
N3 C21 1.331(4) . ?
N1 C12 1.281(4) . ?
N1 C11 1.466(4) . ?
O3 C18 1.367(4) . ?
O3 C19 1.427(5) . ?
O5 H5A 0.8484 . ?
O5 H5B 0.962(4) . ?
C8 C7 1.419(4) . ?
C8 C1 1.406(4) . ?
C8 C9 1.423(4) . ?
C13 C14 1.427(4) . ?
C13 C20 1.400(4) . ?
C13 C12 1.434(4) . ?
N2 C9 1.274(4) . ?
N2 C10 1.468(4) . ?
C29 C30 1.381(5) . ?
C29 C28 1.389(5) . ?
C29 C32 1.503(5) . ?
C23 C24 1.383(5) . ?
C23 C22 1.390(5) . ?
C23 C26 1.506(5) . ?
C24 H24 0.9300 . ?
C24 C25 1.371(5) . ?
C4 H4 0.9300 . ?
C4 C5 1.396(5) . ?
C4 C2 1.377(5) . ?
C5 C7 1.353(5) . ?
C5 C6 1.524(5) . ?
C22 H22 0.9300 . ?
C22 C21 1.376(4) . ?
C7 H7 0.9300 . ?
C18 C20 1.428(4) . ?
C18 C17 1.374(5) . ?
C1 C2 1.422(4) . ?
C25 H25 0.9300 . ?
C15 C14 1.356(5) . ?
C15 C17 1.404(5) . ?
C15 C16 1.527(4) . ?
C9 H9 0.9300 . ?
C14 H14 0.9300 . ?
C10 H10A 0.9700 . ?
C10 H10B 0.9700 . ?
C10 C11 1.503(5) . ?
C31 H31 0.9300 . ?
C31 C30 1.360(4) . ?
C27 H27 0.9300 . ?
C27 C28 1.371(4) . ?
C21 H21 0.9300 . ?
C30 H30 0.9300 . ?
C12 H12 0.9300 . ?
C11 H11A 0.9700 . ?
C11 H11B 0.9700 . ?
C17 H17 0.9300 . ?
C16 H16A 0.9600 . ?
C16 H16B 0.9600 . ?
C16 H16C 0.9600 . ?
C28 H28 0.9300 . ?
C32 H32A 0.9600 . ?
C32 H32B 0.9600 . ?
C32 H32C 0.9600 . ?
C6 H6A 0.9600 . ?
C6 H6B 0.9600 . ?
C6 H6C 0.9600 . ?
C3 H3A 0.9600 . ?
C3 H3B 0.9600 . ?
C3 H3C 0.9600 . ?
C26 H26A 0.9600 . ?
C26 H26B 0.9600 . ?
C26 H26C 0.9600 . ?
C19 H19A 0.9600 . ?
C19 H19B 0.9600 . ?
C19 H19C 0.9600 . ?
Cl1 O7A 1.415(10) . ?
Cl1 O9A 1.344(10) . ?
Cl1 O10A 1.320(11) . ?
Cl1 O8A 1.414(7) . ?
Cl1 O7B 1.314(17) . ?
Cl1 O10B 1.424(16) . ?
Cl1 O8B 1.221(15) . ?
Cl1 O9B 1.62(2) . ?
N5 C37 1.288(13) . ?
N5 C33 1.348(15) . ?
C35 C36 1.346(14) . ?
C35 C34 1.399(14) . ?
C35 C38 1.503(15) . ?
C36 H36 0.9300 . ?
C36 C37 1.414(14) . ?
C37 H37 0.9300 . ?
C34 H34 0.9300 . ?
C34 C33 1.295(15) . ?
C33 H33 0.9300 . ?
C38 H38A 0.9600 . ?
C38 H38B 0.9600 . ?
C38 H38C 0.9600 . ?
O6 H6D 0.829(11) . ?
O6 H6E 0.921(9) . ?

loop_
_geom_hbond_atom_site_label_D
_geom_hbond_atom_site_label_H
_geom_hbond_atom_site_label_A
_geom_hbond_distance_DH
_geom_hbond_distance_HA
_geom_hbond_distance_DA
_geom_hbond_angle_DHA
_geom_hbond_site_symmetry_A
_geom_hbond_publ_flag
O5 H5A O2 0.85 2.45 3.073(4) 130.6 . yes
O5 H5A O4 0.85 2.10 2.871(4) 151.4 . yes
C24 H24 O3 0.93 2.78 3.286(5) 115.4 17 yes
C22 H22 O4 0.93 2.70 3.258(5) 119.7 18_545 yes
C25 H25 O2 0.93 2.64 2.959(4) 100.7 . yes
C25 H25 N2 0.93 2.67 3.017(4) 102.8 . yes
C10 H10A O7B 0.97 2.50 3.05(2) 116.0 18_545 yes
C31 H31 O1 0.93 2.57 2.954(4) 105.2 . yes
C31 H31 O2 0.93 2.54 2.872(4) 101.5 . yes
C27 H27 N1 0.93 2.65 3.033(4) 105.6 . yes
C27 H27 N2 0.93 2.70 3.006(4) 100.2 . yes
C27 H27 O9A 0.93 2.74 3.217(12) 112.6 9_664 yes
C21 H21 O1 0.93 2.66 2.974(4) 100.6 . yes
C21 H21 N1 0.93 2.72 3.060(4) 102.3 . yes
C12 H12 O8B 0.93 2.77 3.22(2) 110.9 9_664 yes
C11 H11B O7B 0.97 2.42 3.06(2) 123.1 18_545 yes
C28 H28 O9A 0.93 2.71 3.191(10) 113.3 9_664 yes
C38 H38B O10A 0.96 2.49 3.22(2) 133.7 14_566 yes
C38 H38B O10B 0.96 2.15 2.92(2) 136.1 14_566 yes
O6 H6D O5 0.829(11) 2.329(5) 3.126(12) 161.6(6) . yes
O6 H6E O6 0.921(9) 2.146(9) 2.924(10) 141.5(5) 17_556 yes
O5 H5B O1 0.962(4) 2.253(2) 3.071(5) 142.5(2) . yes
O5 H5B O3 0.962(4) 2.127(2) 2.871(4) 133.0(3) . yes

loop_
_geom_torsion_atom_site_label_1
_geom_torsion_atom_site_label_2
_geom_torsion_atom_site_label_3
_geom_torsion_atom_site_label_4
_geom_torsion
_geom_torsion_site_symmetry_1
_geom_torsion_site_symmetry_2
_geom_torsion_site_symmetry_3
_geom_torsion_site_symmetry_4
_geom_torsion_publ_flag
Co1 O1 C20 C13 16.8(4) . . . . ?
Co1 O1 C20 C18 -164.74(19) . . . . ?
Co1 O2 C1 C8 -19.9(4) . . . . ?
Co1 O2 C1 C2 161.1(2) . . . . ?
Co1 N4 C31 C30 173.2(3) . . . . ?
Co1 N4 C27 C28 -172.5(2) . . . . ?
Co1 N3 C25 C24 175.2(3) . . . . ?
Co1 N3 C21 C22 -175.5(3) . . . . ?
Co1 N1 C12 C13 -9.4(4) . . . . ?
Co1 N1 C11 C10 -7.0(4) . . . . ?
Co1 N2 C9 C8 7.9(4) . . . . ?
Co1 N2 C10 C11 22.2(4) . . . . ?
O1 Co1 O2 C1 -152.2(2) . . . . ?
O1 Co1 N1 C12 21.5(2) . . . . ?
O1 Co1 N1 C11 -163.9(2) . . . . ?
O2 Co1 O1 C20 154.8(2) . . . . ?
O2 Co1 N2 C9 -22.6(2) . . . . ?
O2 Co1 N2 C10 159.0(2) . . . . ?
O2 C1 C2 O4 -0.2(4) . . . . ?
O2 C1 C2 C4 179.1(3) . . . . ?
N4 Co1 O1 C20 66.4(2) . . . . ?
N4 Co1 O2 C1 -62.9(2) . . . . ?
N4 Co1 N1 C12 -67.8(2) . . . . ?
N4 Co1 N1 C11 106.8(2) . . . . ?
N4 Co1 N2 C9 65.9(2) . . . . ?
N4 Co1 N2 C10 -112.6(2) . . . . ?
N4 C31 C30 C29 -1.1(5) . . . . ?
N4 C27 C28 C29 -0.1(5) . . . . ?
N3 Co1 O1 C20 -115.8(2) . . . . ?
N3 Co1 O2 C1 118.1(2) . . . . ?
N3 Co1 N1 C12 111.2(2) . . . . ?
N3 Co1 N1 C11 -74.2(2) . . . . ?
N3 Co1 N2 C9 -112.0(2) . . . . ?
N3 Co1 N2 C10 69.5(2) . . . . ?
N1 Co1 O1 C20 -24.8(2) . . . . ?
N1 Co1 N2 C9 156.9(2) . . . . ?
N1 Co1 N2 C10 -21.5(2) . . . . ?
O3 C18 C20 O1 0.0(4) . . . . ?
O3 C18 C20 C13 178.5(3) . . . . ?
O3 C18 C17 C15 179.8(3) . . . . ?
C8 C1 C2 O4 -179.1(3) . . . . ?
C8 C1 C2 C4 0.1(5) . . . . ?
N2 Co1 O2 C1 28.1(2) . . . . ?
N2 Co1 N1 C12 -158.9(2) . . . . ?
N2 Co1 N1 C11 15.8(2) . . . . ?
N2 C10 C11 N1 -9.4(4) . . . . ?
C23 C24 C25 N3 1.0(6) . . . . ?
C23 C22 C21 N3 -0.4(6) . . . . ?
C24 C23 C22 C21 -0.3(6) . . . . ?
C4 C5 C7 C8 0.5(6) . . . . ?
C5 C4 C2 O4 179.8(4) . . . . ?
C5 C4 C2 C1 0.6(6) . . . . ?
C22 C23 C24 C25 0.1(6) . . . . ?
C7 C8 C1 O2 -179.4(3) . . . . ?
C7 C8 C1 C2 -0.5(4) . . . . ?
C7 C8 C9 N2 -173.6(3) . . . . ?
C1 C8 C7 C5 0.2(5) . . . . ?
C1 C8 C9 N2 10.0(5) . . . . ?
C25 N3 C21 C22 1.4(5) . . . . ?
C2 C4 C5 C7 -0.9(6) . . . . ?
C2 C4 C5 C6 178.7(4) . . . . ?
C9 C8 C7 C5 -176.2(3) . . . . ?
C9 C8 C1 O2 -3.2(4) . . . . ?
C9 C8 C1 C2 175.8(3) . . . . ?
C9 N2 C10 C11 -156.3(3) . . . . ?
C14 C13 C20 O1 -179.1(3) . . . . ?
C14 C13 C20 C18 2.4(4) . . . . ?
C14 C13 C12 N1 174.8(3) . . . . ?
C14 C15 C17 C18 0.8(5) . . . . ?
C10 N2 C9 C8 -173.8(3) . . . . ?
C31 N4 C27 C28 2.7(5) . . . . ?
C27 N4 C31 C30 -2.1(4) . . . . ?
C21 N3 C25 C24 -1.7(5) . . . . ?
C30 C29 C28 C27 -3.0(5) . . . . ?
C20 C13 C14 C15 -1.2(4) . . . . ?
C20 C13 C12 N1 -7.3(4) . . . . ?
C20 C18 C17 C15 0.6(5) . . . . ?
C12 N1 C11 C10 168.0(3) . . . . ?
C12 C13 C14 C15 176.8(3) . . . . ?
C12 C13 C20 O1 3.0(4) . . . . ?
C12 C13 C20 C18 -175.4(3) . . . . ?
C11 N1 C12 C13 176.2(3) . . . . ?
C17 C18 C20 O1 179.3(3) . . . . ?
C17 C18 C20 C13 -2.2(4) . . . . ?
C17 C15 C14 C13 -0.5(4) . . . . ?
C16 C15 C14 C13 177.3(3) . . . . ?
C16 C15 C17 C18 -177.0(3) . . . . ?
C28 C29 C30 C31 3.6(5) . . . . ?
C32 C29 C30 C31 -176.7(3) . . . . ?
C32 C29 C28 C27 177.2(3) . . . . ?
C6 C5 C7 C8 -179.2(4) . . . . ?
C3 O4 C2 C4 -2.9(6) . . . . ?
C3 O4 C2 C1 176.3(4) . . . . ?
C26 C23 C24 C25 -179.3(4) . . . . ?
C26 C23 C22 C21 179.0(4) . . . . ?
C19 O3 C18 C20 -178.8(4) . . . . ?
C19 O3 C18 C17 1.9(6) . . . . ?
C35 C36 C37 N5 -0.3(15) . . . . ?
C35 C34 C33 N5 2(2) . . . . ?
C36 C35 C34 C33 -0.3(17) . . . . ?
C37 N5 C33 C34 -2.1(18) . . . . ?
C34 C35 C36 C37 -0.4(13) . . . . ?
C33 N5 C37 C36 1.4(15) . . . . ?
C38 C35 C36 C37 -174.8(10) . . . . ?
C38 C35 C34 C33 174.4(12) . . . . ?

loop_
_smtbx_masks_void_nr
_smtbx_masks_void_average_x
_smtbx_masks_void_average_y
_smtbx_masks_void_average_z
_smtbx_masks_void_volume
_smtbx_masks_void_count_electrons
_smtbx_masks_void_content
1 0.000 0.000 0.000 121.4 50.0 ?
2 0.000 0.000 0.500 49.6 0.0 ?
3 0.104 0.901 0.454 60.6 6.0 ?
4 0.099 0.203 0.454 60.6 6.0 ?
5 0.131 0.563 0.120 60.6 6.0 ?
6 0.229 0.765 0.213 60.6 6.0 ?
7 0.203 0.104 0.546 60.6 6.0 ?
8 0.235 0.464 0.213 60.6 6.0 ?
9 0.333 0.667 0.667 121.4 50.0 ?
10 0.333 0.667 0.167 49.6 0.0 ?
11 0.437 0.568 0.120 60.6 6.0 ?
12 0.432 0.869 0.120 60.6 6.0 ?
13 0.464 0.229 0.787 60.6 6.0 ?
14 0.563 0.432 0.880 60.6 6.0 ?
15 0.536 0.771 0.213 60.6 6.0 ?
16 0.568 0.131 0.880 60.6 6.0 ?
17 0.667 0.333 0.333 121.4 50.0 ?
18 0.667 0.333 0.833 49.6 0.0 ?
19 0.771 0.235 0.787 60.6 6.0 ?
20 0.765 0.536 0.787 60.6 6.0 ?
21 0.797 0.896 0.454 60.6 6.0 ?
22 0.896 0.099 0.546 60.6 6.0 ?
23 0.869 0.437 0.880 60.6 6.0 ?
24 0.901 0.797 0.546 60.6 6.0 ?
